data_7029244
loop_
_publ_author_name
'Leung, Wing-Por'
'Chan, Yuk-Chi'
'Mak, Thomas C. W.'

_publ_section_title
;
 Synthesis and characterization of an octanuclear copper(I) methanediide
 cluster.
;
_journal_issue 1
_journal_name_full 'Dalton transactions (Cambridge, England : 2003)'
_journal_page_first 63
_journal_page_last 66
_journal_paper_doi 10.1039/c3dt52833b
_journal_volume 43
_journal_year 2014
_chemical_formula_sum 'C64 H80 Cu8 N4 P4 S4'
_chemical_formula_weight 1665.76
_chemical_name_systematic
; 
 ? 
;
_space_group_IT_number 14
_symmetry_cell_setting monoclinic
_symmetry_space_group_name_Hall '-P 2ybc'
_symmetry_space_group_name_H-M 'P 1 21/c 1'
_atom_sites_solution_hydrogens geom
_atom_sites_solution_primary direct
_atom_sites_solution_secondary difmap
_audit_creation_method SHELXL-97
_cell_angle_alpha 90.00
_cell_angle_beta 90.277(2)
_cell_angle_gamma 90.00
_cell_formula_units_Z 4
_cell_length_a 12.9613(12)
_cell_length_b 12.9225(10)
_cell_length_c 46.063(4)
_cell_measurement_reflns_used 173
_cell_measurement_temperature 296(2)
_cell_measurement_theta_max 15
_cell_measurement_theta_min 15
_cell_volume 7715.1(11)
_computing_cell_refinement 'BRUKER KAPPA APEXII DUO DIFFRACTOMETER'
_computing_data_collection 'BRUKER KAPPA APEXII DUO DIFFRACTOMETER'
_computing_data_reduction 'BRUKER KAPPA APEXII DUO DIFFRACTOMETER'
_computing_molecular_graphics 'SIEMENS SHELXTL'
_computing_publication_material 'SIEMENS SHELXTL'
_computing_structure_refinement 'SHELXL-97 (Sheldrick, 2008)'
_computing_structure_solution 'SHELXS-97 (Sheldrick, 2008)'
_diffrn_ambient_temperature 296(2)
_diffrn_measured_fraction_theta_full 1.000
_diffrn_measured_fraction_theta_max 1.000
_diffrn_measurement_device_type 'BRUKER KAPPA APEXII DUO DIFFRACTOMETER'
_diffrn_measurement_method 'PHI & OMEGA SCAN'
_diffrn_radiation_monochromator graphite
_diffrn_radiation_source 'fine-focus sealed tube'
_diffrn_radiation_type MoK\a
_diffrn_radiation_wavelength 0.71073
_diffrn_reflns_av_R_equivalents 0.1699
_diffrn_reflns_av_sigmaI/netI 0.1578
_diffrn_reflns_limit_h_max 15
_diffrn_reflns_limit_h_min -15
_diffrn_reflns_limit_k_max 15
_diffrn_reflns_limit_k_min -7
_diffrn_reflns_limit_l_max 55
_diffrn_reflns_limit_l_min -55
_diffrn_reflns_number 60540
_diffrn_reflns_theta_full 25.25
_diffrn_reflns_theta_max 25.25
_diffrn_reflns_theta_min 0.88
_exptl_absorpt_coefficient_mu 2.389
_exptl_absorpt_correction_T_max 0.6997
_exptl_absorpt_correction_T_min 0.5196
_exptl_absorpt_correction_type multi-scan
_exptl_crystal_colour red
_exptl_crystal_density_diffrn 1.434
_exptl_crystal_density_method 'not measured'
_exptl_crystal_description block
_exptl_crystal_F_000 3392
_exptl_crystal_size_max 0.50
_exptl_crystal_size_mid 0.40
_exptl_crystal_size_min 0.30
_platon_squeeze_details
;
;
_refine_diff_density_max 1.421
_refine_diff_density_min -1.006
_refine_diff_density_rms 0.320
_refine_ls_extinction_coef 0.0058(3)
_refine_ls_extinction_expression Fc^*^=kFc[1+0.001xFc^2^\l^3^/sin(2\q)]^-1/4^
_refine_ls_extinction_method SHELXL
_refine_ls_goodness_of_fit_ref 0.953
_refine_ls_hydrogen_treatment riding
_refine_ls_matrix_type full
_refine_ls_number_parameters 758
_refine_ls_number_reflns 13971
_refine_ls_number_restraints 0
_refine_ls_restrained_S_all 0.953
_refine_ls_R_factor_all 0.1284
_refine_ls_R_factor_gt 0.0773
_refine_ls_shift/su_max 0.001
_refine_ls_shift/su_mean 0.000
_refine_ls_structure_factor_coef Fsqd
_refine_ls_weighting_details 'calc w=1/[\s^2^(Fo^2^)+(0.0762P)^2^+0.0000P] where P=(Fo^2^+2Fc^2^)/3'
_refine_ls_weighting_scheme calc
_refine_ls_wR_factor_gt 0.1747
_refine_ls_wR_factor_ref 0.1958
_reflns_number_gt 8076
_reflns_number_total 13971
_reflns_threshold_expression >2sigma(I)
_cod_data_source_file c3dt52833b.txt
_cod_data_source_block CYC66
_cod_depositor_comments
;
The following automatic conversions were performed:

'_symmetry_cell_setting' value 'Monoclinic' changed to 'monoclinic'
according to
/usr/data/users/saulius/automatic-downloads/current/RSC/lib/dictionaries/cif_core.dic
dictionary named 'cif_core.dic' version 2.4.2 from 2011-04-26.

Automatic conversion script
Id: cif_fix_values 2281 2013-09-26 08:29:07Z andrius 
;
_cod_original_cell_volume 7715.1(12)
_cod_original_sg_symbol_H-M P2(1)/c
_cod_database_code 7029244

loop_
_symmetry_equiv_pos_as_xyz
'x, y, z'
'-x, y+1/2, -z+1/2'
'-x, -y, -z'
'x, -y-1/2, z-1/2'

loop_
_atom_site_label
_atom_site_type_symbol
_atom_site_fract_x
_atom_site_fract_y
_atom_site_fract_z
_atom_site_U_iso_or_equiv
_atom_site_adp_type
_atom_site_occupancy
_atom_site_symmetry_multiplicity
_atom_site_calc_flag
_atom_site_refinement_flags
Cu1 Cu 1.09620(8) 0.74354(9) 0.18391(2) 0.0410(3) Uani 1 1 d .
Cu2 Cu 0.90114(8) 0.80916(9) 0.18387(2) 0.0409(3) Uani 1 1 d .
Cu3 Cu 0.96651(9) 0.67482(8) 0.08331(2) 0.0452(3) Uani 1 1 d .
Cu4 Cu 1.02887(9) 0.87443(8) 0.08297(2) 0.0442(3) Uani 1 1 d .
Cu5 Cu 1.06708(7) 0.65449(7) 0.13315(2) 0.0317(3) Uani 1 1 d .
Cu6 Cu 0.92893(7) 0.89725(7) 0.13287(2) 0.0313(3) Uani 1 1 d .
Cu7 Cu 0.87771(7) 0.70734(7) 0.13391(2) 0.0312(3) Uani 1 1 d .
Cu8 Cu 1.11793(7) 0.84520(7) 0.13378(2) 0.0314(3) Uani 1 1 d .
P1 P 1.24165(17) 0.71223(18) 0.09144(5) 0.0362(5) Uani 1 1 d .
P2 P 0.75258(17) 0.83868(18) 0.09149(5) 0.0377(5) Uani 1 1 d .
P3 P 0.93271(16) 0.53141(16) 0.17572(5) 0.0313(5) Uani 1 1 d .
P4 P 1.06418(16) 1.02188(16) 0.17509(5) 0.0314(5) Uani 1 1 d .
S1 S 1.12049(17) 0.73603(18) 0.06429(5) 0.0416(5) Uani 1 1 d .
S2 S 0.87330(17) 0.81188(18) 0.06451(5) 0.0407(5) Uani 1 1 d .
S3 S 0.96052(17) 0.65170(15) 0.20313(5) 0.0349(5) Uani 1 1 d .
S4 S 1.03854(17) 0.90146(16) 0.20253(5) 0.0361(5) Uani 1 1 d .
N1 N 1.2426(5) 0.7065(5) 0.17846(14) 0.0314(15) Uani 1 1 d .
N2 N 0.7558(5) 0.8483(5) 0.17830(15) 0.0333(16) Uani 1 1 d .
N3 N 0.9242(5) 0.5304(5) 0.08899(14) 0.0346(16) Uani 1 1 d .
N4 N 1.0699(5) 1.0183(5) 0.08849(14) 0.0355(17) Uani 1 1 d .
C1 C 1.2768(6) 0.7028(6) 0.15126(18) 0.0335(19) Uani 1 1 d .
C2 C 1.3852(6) 0.6805(7) 0.1471(2) 0.045(2) Uani 1 1 d .
H2A H 1.4119 0.6782 0.1284 0.054 Uiso 1 1 calc R
C3 C 1.4465(7) 0.6633(8) 0.1696(2) 0.057(3) Uani 1 1 d .
H3A H 1.5156 0.6482 0.1664 0.068 Uiso 1 1 calc R
C4 C 1.4095(7) 0.6674(7) 0.1985(2) 0.050(2) Uani 1 1 d .
C5 C 1.4750(8) 0.6556(8) 0.2235(3) 0.065(3) Uani 1 1 d .
H5A H 1.5455 0.6446 0.2215 0.078 Uiso 1 1 calc R
C6 C 1.4300(9) 0.6610(9) 0.2504(2) 0.072(3) Uani 1 1 d .
H6A H 1.4703 0.6519 0.2669 0.086 Uiso 1 1 calc R
C7 C 1.3272(9) 0.6795(8) 0.2531(2) 0.066(3) Uani 1 1 d .
H7A H 1.2987 0.6817 0.2716 0.079 Uiso 1 1 calc R
C8 C 1.2646(7) 0.6947(8) 0.2298(2) 0.054(3) Uani 1 1 d .
H8A H 1.1948 0.7079 0.2324 0.065 Uiso 1 1 calc R
C9 C 1.3064(6) 0.6904(6) 0.20134(19) 0.037(2) Uani 1 1 d .
C10 C 1.2045(6) 0.7191(6) 0.12793(17) 0.0314(18) Uani 1 1 d .
C11 C 1.2951(8) 0.5854(7) 0.0814(2) 0.051(2) Uani 1 1 d .
H11A H 1.3598 0.5787 0.0923 0.061 Uiso 1 1 calc R
C12 C 1.2276(13) 0.4981(8) 0.0915(4) 0.124(7) Uani 1 1 d .
H12A H 1.2576 0.4333 0.0858 0.186 Uiso 1 1 calc R
H12B H 1.1604 0.5048 0.0828 0.186 Uiso 1 1 calc R
H12C H 1.2217 0.5004 0.1122 0.186 Uiso 1 1 calc R
C13 C 1.3235(15) 0.5771(11) 0.0505(3) 0.145(8) Uani 1 1 d .
H13A H 1.3509 0.5094 0.0468 0.217 Uiso 1 1 calc R
H13B H 1.3746 0.6283 0.0460 0.217 Uiso 1 1 calc R
H13C H 1.2634 0.5882 0.0386 0.217 Uiso 1 1 calc R
C14 C 1.3444(8) 0.8065(8) 0.0805(2) 0.058(3) Uani 1 1 d .
H14A H 1.4110 0.7721 0.0836 0.070 Uiso 1 1 calc R
C15 C 1.3437(10) 0.9029(8) 0.1001(3) 0.076(3) Uani 1 1 d .
H15A H 1.3970 0.9496 0.0940 0.113 Uiso 1 1 calc R
H15B H 1.3558 0.8826 0.1199 0.113 Uiso 1 1 calc R
H15C H 1.2779 0.9366 0.0986 0.113 Uiso 1 1 calc R
C16 C 1.3399(11) 0.8366(11) 0.0500(3) 0.101(5) Uani 1 1 d .
H16A H 1.3951 0.8839 0.0459 0.151 Uiso 1 1 calc R
H16B H 1.2750 0.8695 0.0460 0.151 Uiso 1 1 calc R
H16C H 1.3468 0.7762 0.0380 0.151 Uiso 1 1 calc R
C17 C 0.7200(6) 0.8556(6) 0.15056(19) 0.034(2) Uani 1 1 d .
C18 C 0.6139(7) 0.8801(7) 0.1473(2) 0.048(2) Uani 1 1 d .
H18A H 0.5865 0.8850 0.1286 0.058 Uiso 1 1 calc R
C19 C 0.5520(6) 0.8963(8) 0.1697(2) 0.054(3) Uani 1 1 d .
H19A H 0.4825 0.9098 0.1663 0.065 Uiso 1 1 calc R
C20 C 0.5890(7) 0.8935(7) 0.1983(2) 0.043(2) Uani 1 1 d .
C21 C 0.5281(9) 0.9093(9) 0.2230(3) 0.073(3) Uani 1 1 d .
H21A H 0.4587 0.9256 0.2206 0.088 Uiso 1 1 calc R
C22 C 0.5683(9) 0.9012(10) 0.2511(3) 0.073(3) Uani 1 1 d .
H22A H 0.5278 0.9117 0.2674 0.088 Uiso 1 1 calc R
C23 C 0.6730(8) 0.8766(8) 0.2531(2) 0.058(3) Uani 1 1 d .
H23A H 0.7030 0.8707 0.2714 0.070 Uiso 1 1 calc R
C24 C 0.7322(8) 0.8610(7) 0.2296(2) 0.051(2) Uani 1 1 d .
H24A H 0.8018 0.8457 0.2321 0.062 Uiso 1 1 calc R
C25 C 0.6920(7) 0.8672(6) 0.2017(2) 0.041(2) Uani 1 1 d .
C26 C 0.7925(6) 0.8329(6) 0.12782(17) 0.0299(18) Uani 1 1 d .
C27 C 0.6507(7) 0.7448(8) 0.0814(2) 0.056(3) Uani 1 1 d .
H27A H 0.5850 0.7803 0.0848 0.068 Uiso 1 1 calc R
C28 C 0.6498(10) 0.6502(9) 0.1008(3) 0.085(4) Uani 1 1 d .
H28A H 0.5956 0.6044 0.0947 0.128 Uiso 1 1 calc R
H28B H 0.6383 0.6711 0.1206 0.128 Uiso 1 1 calc R
H28C H 0.7150 0.6153 0.0995 0.128 Uiso 1 1 calc R
C29 C 0.6498(12) 0.7148(14) 0.0505(3) 0.139(8) Uani 1 1 d .
H29A H 0.5948 0.6665 0.0470 0.209 Uiso 1 1 calc R
H29B H 0.7145 0.6832 0.0456 0.209 Uiso 1 1 calc R
H29C H 0.6394 0.7752 0.0387 0.209 Uiso 1 1 calc R
C30 C 0.6991(8) 0.9665(8) 0.0804(2) 0.063(3) Uani 1 1 d .
H30A H 0.6298 0.9718 0.0887 0.076 Uiso 1 1 calc R
C31 C 0.6882(15) 0.9803(11) 0.0481(3) 0.139(8) Uani 1 1 d .
H31A H 0.6597 1.0473 0.0440 0.209 Uiso 1 1 calc R
H31B H 0.6432 0.9278 0.0405 0.209 Uiso 1 1 calc R
H31C H 0.7548 0.9744 0.0392 0.209 Uiso 1 1 calc R
C32 C 0.7614(12) 1.0524(9) 0.0928(3) 0.107(6) Uani 1 1 d .
H32A H 0.7322 1.1175 0.0869 0.161 Uiso 1 1 calc R
H32B H 0.8310 1.0475 0.0859 0.161 Uiso 1 1 calc R
H32C H 0.7612 1.0478 0.1136 0.161 Uiso 1 1 calc R
C33 C 0.9208(6) 0.4953(6) 0.11666(17) 0.0327(19) Uani 1 1 d .
C34 C 0.8941(7) 0.3878(6) 0.12042(18) 0.041(2) Uani 1 1 d .
H34A H 0.8895 0.3616 0.1392 0.050 Uiso 1 1 calc R
C35 C 0.8762(10) 0.3253(7) 0.0985(2) 0.066(3) Uani 1 1 d .
H35A H 0.8606 0.2563 0.1022 0.079 Uiso 1 1 calc R
C36 C 0.8800(8) 0.3598(7) 0.0697(2) 0.056(3) Uani 1 1 d .
C37 C 0.8585(10) 0.3011(9) 0.0451(3) 0.081(4) Uani 1 1 d .
H37A H 0.8410 0.2317 0.0472 0.097 Uiso 1 1 calc R
C38 C 0.8627(11) 0.3432(10) 0.0177(2) 0.086(4) Uani 1 1 d .
H38A H 0.8483 0.3024 0.0015 0.104 Uiso 1 1 calc R
C39 C 0.8878(9) 0.4447(9) 0.0142(2) 0.068(3) Uani 1 1 d .
H39A H 0.8917 0.4727 -0.0043 0.082 Uiso 1 1 calc R
C40 C 0.9071(8) 0.5057(8) 0.0377(2) 0.058(3) Uani 1 1 d .
H40A H 0.9239 0.5749 0.0348 0.070 Uiso 1 1 calc R
C41 C 0.9025(7) 0.4677(7) 0.0658(2) 0.043(2) Uani 1 1 d .
C42 C 0.9413(6) 0.5685(6) 0.13952(17) 0.0297(18) Uani 1 1 d .
C43 C 0.8019(7) 0.4810(7) 0.1851(2) 0.043(2) Uani 1 1 d .
H43A H 0.7873 0.4232 0.1719 0.051 Uiso 1 1 calc R
C44 C 0.7206(8) 0.5620(11) 0.1797(4) 0.118(6) Uani 1 1 d .
H44A H 0.6540 0.5344 0.1844 0.177 Uiso 1 1 calc R
H44B H 0.7215 0.5818 0.1596 0.177 Uiso 1 1 calc R
H44C H 0.7344 0.6215 0.1916 0.177 Uiso 1 1 calc R
C45 C 0.7892(10) 0.4425(13) 0.2146(3) 0.119(6) Uani 1 1 d .
H45A H 0.7199 0.4180 0.2171 0.178 Uiso 1 1 calc R
H45B H 0.8027 0.4974 0.2282 0.178 Uiso 1 1 calc R
H45C H 0.8367 0.3868 0.2180 0.178 Uiso 1 1 calc R
C46 C 1.0238(7) 0.4257(6) 0.18652(19) 0.038(2) Uani 1 1 d .
H46A H 0.9879 0.3604 0.1826 0.046 Uiso 1 1 calc R
C47 C 1.0522(9) 0.4241(9) 0.2185(2) 0.069(3) Uani 1 1 d .
H47A H 1.0986 0.3677 0.2222 0.103 Uiso 1 1 calc R
H47B H 0.9910 0.4156 0.2298 0.103 Uiso 1 1 calc R
H47C H 1.0852 0.4882 0.2236 0.103 Uiso 1 1 calc R
C48 C 1.1199(8) 0.4260(9) 0.1672(2) 0.070(3) Uani 1 1 d .
H48A H 1.1651 0.3708 0.1729 0.104 Uiso 1 1 calc R
H48B H 1.1552 0.4910 0.1692 0.104 Uiso 1 1 calc R
H48C H 1.0996 0.4166 0.1473 0.104 Uiso 1 1 calc R
C49 C 1.0739(6) 1.0567(6) 0.11623(18) 0.036(2) Uani 1 1 d .
C50 C 1.0945(8) 1.1631(7) 0.1198(2) 0.046(2) Uani 1 1 d .
H50A H 1.0963 1.1904 0.1385 0.056 Uiso 1 1 calc R
C51 C 1.1120(9) 1.2282(8) 0.0966(2) 0.067(3) Uani 1 1 d .
H51A H 1.1239 1.2983 0.0998 0.081 Uiso 1 1 calc R
C52 C 1.1120(8) 1.1890(7) 0.0684(2) 0.050(3) Uani 1 1 d .
C53 C 1.1281(11) 1.2495(8) 0.0437(3) 0.083(4) Uani 1 1 d .
H53A H 1.1423 1.3196 0.0459 0.100 Uiso 1 1 calc R
C54 C 1.1235(10) 1.2093(10) 0.0169(3) 0.077(4) Uani 1 1 d .
H54A H 1.1361 1.2504 0.0007 0.093 Uiso 1 1 calc R
C55 C 1.0997(10) 1.1054(9) 0.0138(2) 0.069(3) Uani 1 1 d .
H55A H 1.0939 1.0774 -0.0048 0.083 Uiso 1 1 calc R
C56 C 1.0848(8) 1.0443(8) 0.0369(2) 0.058(3) Uani 1 1 d .
H56A H 1.0720 0.9742 0.0341 0.070 Uiso 1 1 calc R
C57 C 1.0882(7) 1.0838(7) 0.06514(19) 0.044(2) Uani 1 1 d .
C58 C 1.0542(6) 0.9819(6) 0.13833(17) 0.0294(18) Uani 1 1 d .
C59 C 0.9740(7) 1.1252(6) 0.18529(18) 0.038(2) Uani 1 1 d .
H59A H 1.0085 1.1909 0.1810 0.046 Uiso 1 1 calc R
C60 C 0.8750(9) 1.1233(8) 0.1674(3) 0.070(3) Uani 1 1 d .
H60A H 0.8309 1.1789 0.1734 0.106 Uiso 1 1 calc R
H60B H 0.8404 1.0585 0.1702 0.106 Uiso 1 1 calc R
H60C H 0.8915 1.1314 0.1472 0.106 Uiso 1 1 calc R
C61 C 0.9452(9) 1.1280(8) 0.2175(2) 0.069(3) Uani 1 1 d .
H61A H 0.8981 1.1841 0.2209 0.104 Uiso 1 1 calc R
H61B H 1.0063 1.1380 0.2290 0.104 Uiso 1 1 calc R
H61C H 0.9130 1.0639 0.2228 0.104 Uiso 1 1 calc R
C62 C 1.1944(8) 1.0719(8) 0.1842(2) 0.053(3) Uani 1 1 d .
H62A H 1.2069 1.1305 0.1712 0.064 Uiso 1 1 calc R
C63 C 1.2088(10) 1.1111(13) 0.2140(3) 0.121(6) Uani 1 1 d .
H63A H 1.2782 1.1357 0.2164 0.182 Uiso 1 1 calc R
H63B H 1.1961 1.0564 0.2276 0.182 Uiso 1 1 calc R
H63C H 1.1614 1.1668 0.2174 0.182 Uiso 1 1 calc R
C64 C 1.2732(8) 0.9958(10) 0.1780(4) 0.118(6) Uani 1 1 d .
H64A H 1.3399 1.0238 0.1826 0.177 Uiso 1 1 calc R
H64B H 1.2707 0.9783 0.1577 0.177 Uiso 1 1 calc R
H64C H 1.2613 0.9348 0.1894 0.177 Uiso 1 1 calc R

loop_
_atom_site_aniso_label
_atom_site_aniso_U_11
_atom_site_aniso_U_22
_atom_site_aniso_U_33
_atom_site_aniso_U_23
_atom_site_aniso_U_13
_atom_site_aniso_U_12
Cu1 0.0310(6) 0.0552(7) 0.0369(6) -0.0043(5) 0.0031(5) 0.0067(5)
Cu2 0.0336(6) 0.0535(7) 0.0357(6) 0.0045(5) -0.0010(5) 0.0083(5)
Cu3 0.0568(7) 0.0433(6) 0.0354(7) 0.0027(5) 0.0019(5) -0.0075(5)
Cu4 0.0566(7) 0.0404(6) 0.0356(7) -0.0022(5) -0.0022(5) -0.0095(5)
Cu5 0.0286(5) 0.0341(6) 0.0323(6) -0.0025(4) -0.0004(4) -0.0020(4)
Cu6 0.0277(5) 0.0350(6) 0.0312(6) 0.0018(4) 0.0001(4) -0.0013(4)
Cu7 0.0307(5) 0.0322(6) 0.0309(6) 0.0021(4) -0.0001(4) 0.0028(4)
Cu8 0.0315(5) 0.0326(6) 0.0300(6) -0.0016(4) 0.0017(4) 0.0039(4)
P1 0.0299(11) 0.0445(13) 0.0342(13) -0.0045(10) 0.0074(10) 0.0017(10)
P2 0.0293(11) 0.0453(13) 0.0384(14) 0.0048(11) -0.0055(10) 0.0019(10)
P3 0.0310(11) 0.0295(11) 0.0333(12) 0.0027(9) -0.0014(9) -0.0003(9)
P4 0.0332(11) 0.0272(11) 0.0338(12) -0.0016(9) -0.0020(9) 0.0018(9)
S1 0.0357(12) 0.0555(14) 0.0335(13) -0.0047(11) 0.0024(10) 0.0005(10)
S2 0.0390(12) 0.0538(14) 0.0292(12) 0.0050(10) -0.0035(10) -0.0021(10)
S3 0.0447(12) 0.0310(11) 0.0289(11) -0.0009(9) -0.0003(10) 0.0008(9)
S4 0.0458(13) 0.0318(11) 0.0308(12) 0.0020(9) -0.0006(10) -0.0016(9)
N1 0.025(3) 0.039(4) 0.031(4) 0.003(3) 0.003(3) -0.001(3)
N2 0.023(3) 0.045(4) 0.032(4) -0.001(3) -0.005(3) 0.000(3)
N3 0.038(4) 0.038(4) 0.028(4) -0.003(3) 0.003(3) 0.002(3)
N4 0.041(4) 0.040(4) 0.025(4) 0.003(3) -0.008(3) -0.006(3)
C1 0.034(4) 0.028(4) 0.039(5) -0.004(4) 0.010(4) -0.001(3)
C2 0.026(4) 0.062(6) 0.046(6) -0.006(5) 0.013(4) 0.003(4)
C3 0.033(5) 0.080(7) 0.058(7) 0.013(6) -0.004(5) 0.008(5)
C4 0.037(5) 0.050(6) 0.064(7) 0.002(5) 0.010(5) 0.008(4)
C5 0.039(6) 0.068(7) 0.089(9) 0.002(6) -0.029(6) 0.009(5)
C6 0.070(8) 0.101(9) 0.043(7) 0.008(6) -0.027(6) 0.015(7)
C7 0.072(8) 0.080(8) 0.046(7) 0.007(6) -0.009(6) 0.021(6)
C8 0.039(5) 0.067(7) 0.056(7) 0.002(5) -0.010(5) 0.014(5)
C9 0.036(5) 0.040(5) 0.034(5) 0.000(4) -0.001(4) 0.004(4)
C10 0.027(4) 0.042(5) 0.025(4) 0.005(4) 0.006(3) 0.007(4)
C11 0.048(6) 0.059(6) 0.045(6) -0.015(5) -0.003(5) 0.008(5)
C12 0.160(15) 0.034(7) 0.179(17) -0.027(8) 0.081(13) 0.001(8)
C13 0.21(2) 0.106(12) 0.115(14) -0.044(10) 0.051(13) 0.074(13)
C14 0.038(5) 0.079(7) 0.057(7) 0.005(6) 0.014(5) -0.002(5)
C15 0.083(9) 0.061(7) 0.083(9) -0.006(7) 0.007(7) -0.023(6)
C16 0.100(11) 0.134(12) 0.068(9) 0.013(8) 0.009(8) -0.065(9)
C17 0.023(4) 0.032(5) 0.047(6) -0.003(4) -0.010(4) -0.006(3)
C18 0.038(5) 0.056(6) 0.050(6) 0.010(5) -0.013(5) 0.005(4)
C19 0.014(4) 0.087(7) 0.061(7) -0.011(6) 0.002(4) 0.001(4)
C20 0.038(5) 0.050(5) 0.041(6) 0.000(4) 0.007(4) 0.011(4)
C21 0.058(7) 0.093(9) 0.069(8) -0.014(7) 0.028(6) 0.031(6)
C22 0.053(7) 0.113(10) 0.055(7) -0.010(7) 0.022(6) 0.015(6)
C23 0.068(7) 0.079(7) 0.028(5) -0.003(5) 0.005(5) 0.009(6)
C24 0.047(6) 0.061(6) 0.047(6) 0.001(5) 0.006(5) 0.007(5)
C25 0.036(5) 0.033(5) 0.052(6) -0.006(4) 0.004(4) 0.006(4)
C26 0.029(4) 0.031(4) 0.031(5) -0.006(4) 0.002(4) 0.004(3)
C27 0.033(5) 0.071(7) 0.065(7) -0.006(6) -0.004(5) -0.008(5)
C28 0.076(9) 0.075(8) 0.104(11) 0.009(7) -0.034(8) -0.026(7)
C29 0.110(12) 0.26(2) 0.048(8) -0.007(10) -0.006(8) -0.126(13)
C30 0.052(6) 0.069(7) 0.067(7) 0.031(6) -0.011(5) 0.012(5)
C31 0.24(2) 0.099(11) 0.083(11) 0.030(9) -0.048(12) 0.067(12)
C32 0.136(13) 0.055(8) 0.130(13) 0.008(8) -0.068(11) -0.021(8)
C33 0.034(4) 0.039(5) 0.025(5) 0.008(4) -0.003(4) 0.001(4)
C34 0.067(6) 0.032(5) 0.025(5) -0.003(4) -0.003(4) -0.003(4)
C35 0.110(10) 0.031(5) 0.057(7) -0.007(5) -0.016(7) -0.014(6)
C36 0.069(7) 0.044(6) 0.054(7) -0.002(5) -0.004(5) -0.002(5)
C37 0.114(11) 0.059(7) 0.070(9) -0.037(7) -0.018(8) -0.022(7)
C38 0.123(12) 0.099(10) 0.037(7) -0.038(7) -0.016(7) -0.034(8)
C39 0.083(8) 0.073(8) 0.047(7) -0.005(6) -0.002(6) -0.024(6)
C40 0.069(7) 0.073(7) 0.032(6) 0.000(5) 0.003(5) -0.019(6)
C41 0.035(5) 0.052(6) 0.042(6) -0.009(5) -0.001(4) -0.001(4)
C42 0.029(4) 0.032(4) 0.028(5) 0.008(4) -0.002(3) -0.002(3)
C43 0.044(5) 0.038(5) 0.046(6) 0.008(4) 0.006(4) -0.006(4)
C44 0.032(6) 0.136(12) 0.187(17) 0.086(12) 0.015(8) 0.013(7)
C45 0.072(9) 0.208(17) 0.076(10) 0.068(11) 0.013(7) -0.045(10)
C46 0.045(5) 0.021(4) 0.049(6) 0.000(4) -0.014(4) 0.007(4)
C47 0.088(8) 0.080(8) 0.037(6) 0.010(5) -0.016(6) 0.032(7)
C48 0.063(7) 0.091(8) 0.055(7) 0.014(6) -0.003(6) 0.033(6)
C49 0.028(4) 0.045(5) 0.035(5) 0.007(4) 0.006(4) 0.003(4)
C50 0.070(7) 0.035(5) 0.034(5) 0.007(4) 0.000(5) -0.007(5)
C51 0.098(9) 0.045(6) 0.060(7) 0.004(5) 0.017(6) -0.022(6)
C52 0.083(8) 0.034(5) 0.033(5) 0.003(4) 0.002(5) -0.022(5)
C53 0.143(13) 0.042(7) 0.065(9) 0.017(6) 0.015(8) -0.023(7)
C54 0.101(10) 0.082(9) 0.049(8) 0.027(7) 0.021(7) -0.017(7)
C55 0.100(9) 0.083(8) 0.025(6) 0.013(5) 0.005(6) -0.022(7)
C56 0.077(7) 0.066(7) 0.031(6) -0.004(5) 0.001(5) -0.028(6)
C57 0.042(5) 0.053(6) 0.037(5) 0.018(5) 0.007(4) -0.001(4)
C58 0.028(4) 0.026(4) 0.034(5) -0.009(4) 0.008(4) 0.006(3)
C59 0.051(5) 0.025(4) 0.039(5) -0.002(4) 0.016(4) 0.007(4)
C60 0.066(7) 0.074(8) 0.071(8) -0.023(6) 0.002(6) 0.024(6)
C61 0.091(9) 0.069(7) 0.048(7) -0.001(5) 0.022(6) 0.046(6)
C62 0.059(6) 0.055(6) 0.045(6) -0.002(5) -0.006(5) -0.002(5)
C63 0.073(9) 0.197(16) 0.094(11) -0.092(11) 0.004(8) -0.041(10)
C64 0.037(6) 0.111(11) 0.206(17) -0.090(11) -0.029(9) 0.010(7)

loop_
_atom_type_symbol
_atom_type_description
_atom_type_scat_dispersion_real
_atom_type_scat_dispersion_imag
_atom_type_scat_source
C C 0.0033 0.0016 'International Tables Vol C Tables 4.2.6.8 and 6.1.1.4'
H H 0.0000 0.0000 'International Tables Vol C Tables 4.2.6.8 and 6.1.1.4'
N N 0.0061 0.0033 'International Tables Vol C Tables 4.2.6.8 and 6.1.1.4'
P P 0.1023 0.0942 'International Tables Vol C Tables 4.2.6.8 and 6.1.1.4'
S S 0.1246 0.1234 'International Tables Vol C Tables 4.2.6.8 and 6.1.1.4'
Cu Cu 0.3201 1.2651 'International Tables Vol C Tables 4.2.6.8 and 6.1.1.4'

loop_
_geom_angle_atom_site_label_1
_geom_angle_atom_site_label_2
_geom_angle_atom_site_label_3
_geom_angle
N1 Cu1 S3 131.3(2)
N1 Cu1 S4 124.6(2)
S3 Cu1 S4 93.60(8)
N1 Cu1 Cu5 85.10(19)
S3 Cu1 Cu5 90.56(7)
S4 Cu1 Cu5 131.52(7)
N1 Cu1 Cu2 171.4(2)
S3 Cu1 Cu2 55.82(6)
S4 Cu1 Cu2 54.40(6)
Cu5 Cu1 Cu2 90.37(4)
N1 Cu1 Cu8 84.48(19)
S3 Cu1 Cu8 132.03(7)
S4 Cu1 Cu8 85.59(7)
Cu5 Cu1 Cu8 57.49(4)
Cu2 Cu1 Cu8 86.96(4)
N2 Cu2 S4 130.8(2)
N2 Cu2 S3 125.8(2)
S4 Cu2 S3 93.22(8)
N2 Cu2 Cu6 84.7(2)
S4 Cu2 Cu6 90.01(7)
S3 Cu2 Cu6 131.67(7)
N2 Cu2 Cu1 171.8(2)
S4 Cu2 Cu1 55.51(6)
S3 Cu2 Cu1 54.20(6)
Cu6 Cu2 Cu1 90.25(5)
N2 Cu2 Cu7 84.8(2)
S4 Cu2 Cu7 131.40(7)
S3 Cu2 Cu7 86.23(7)
Cu6 Cu2 Cu7 57.30(4)
Cu1 Cu2 Cu7 87.01(4)
N3 Cu3 S2 129.3(2)
N3 Cu3 S1 128.0(2)
S2 Cu3 S1 92.65(9)
N3 Cu3 Cu7 84.9(2)
S2 Cu3 Cu7 88.82(7)
S1 Cu3 Cu7 131.18(8)
N3 Cu3 Cu5 85.8(2)
S2 Cu3 Cu5 130.96(8)
S1 Cu3 Cu5 86.59(7)
Cu7 Cu3 Cu5 57.64(4)
N3 Cu3 Cu4 172.6(2)
S2 Cu3 Cu4 54.70(7)
S1 Cu3 Cu4 54.22(7)
Cu7 Cu3 Cu4 89.13(5)
Cu5 Cu3 Cu4 87.35(5)
N4 Cu4 S1 130.2(2)
N4 Cu4 S2 127.8(2)
S1 Cu4 S2 92.34(9)
N4 Cu4 Cu8 84.42(19)
S1 Cu4 Cu8 89.78(7)
S2 Cu4 Cu8 130.54(7)
N4 Cu4 Cu6 85.1(2)
S1 Cu4 Cu6 131.28(8)
S2 Cu4 Cu6 85.96(7)
Cu8 Cu4 Cu6 57.37(4)
N4 Cu4 Cu3 172.0(2)
S1 Cu4 Cu3 54.47(7)
S2 Cu4 Cu3 54.03(7)
Cu8 Cu4 Cu3 89.30(5)
Cu6 Cu4 Cu3 87.36(5)
C10 Cu5 C42 170.8(3)
C10 Cu5 Cu7 139.0(2)
C42 Cu5 Cu7 50.2(2)
C10 Cu5 Cu8 50.4(2)
C42 Cu5 Cu8 138.4(2)
Cu7 Cu5 Cu8 89.41(4)
C10 Cu5 Cu1 78.4(2)
C42 Cu5 Cu1 103.1(2)
Cu7 Cu5 Cu1 90.26(4)
Cu8 Cu5 Cu1 62.07(4)
C10 Cu5 Cu3 107.0(2)
C42 Cu5 Cu3 77.5(2)
Cu7 Cu5 Cu3 61.00(4)
Cu8 Cu5 Cu3 92.30(4)
Cu1 Cu5 Cu3 142.65(5)
C26 Cu6 C58 171.3(3)
C26 Cu6 Cu8 139.1(2)
C58 Cu6 Cu8 49.6(2)
C26 Cu6 Cu7 50.2(2)
C58 Cu6 Cu7 138.4(2)
Cu8 Cu6 Cu7 89.77(4)
C26 Cu6 Cu2 78.2(2)
C58 Cu6 Cu2 104.0(2)
Cu8 Cu6 Cu2 90.39(4)
Cu7 Cu6 Cu2 61.94(4)
C26 Cu6 Cu4 107.0(2)
C58 Cu6 Cu4 76.6(2)
Cu8 Cu6 Cu4 60.76(4)
Cu7 Cu6 Cu4 92.16(4)
Cu2 Cu6 Cu4 142.29(5)
C26 Cu7 C42 170.5(3)
C26 Cu7 Cu6 49.6(2)
C42 Cu7 Cu6 139.9(2)
C26 Cu7 Cu5 138.9(2)
C42 Cu7 Cu5 50.4(2)
Cu6 Cu7 Cu5 90.39(4)
C26 Cu7 Cu3 104.5(2)
C42 Cu7 Cu3 77.8(2)
Cu6 Cu7 Cu3 91.26(4)
Cu5 Cu7 Cu3 61.37(4)
C26 Cu7 Cu2 77.3(2)
C42 Cu7 Cu2 106.7(2)
Cu6 Cu7 Cu2 60.76(4)
Cu5 Cu7 Cu2 92.20(4)
Cu3 Cu7 Cu2 142.43(5)
C58 Cu8 C10 170.4(3)
C58 Cu8 Cu6 50.0(2)
C10 Cu8 Cu6 139.1(2)
C58 Cu8 Cu5 139.7(2)
C10 Cu8 Cu5 49.9(2)
Cu6 Cu8 Cu5 90.37(4)
C58 Cu8 Cu4 77.4(2)
C10 Cu8 Cu4 104.0(2)
Cu6 Cu8 Cu4 61.87(4)
Cu5 Cu8 Cu4 90.93(4)
C58 Cu8 Cu1 107.7(2)
C10 Cu8 Cu1 77.1(2)
Cu6 Cu8 Cu1 92.23(4)
Cu5 Cu8 Cu1 60.44(4)
Cu4 Cu8 Cu1 142.30(5)
C10 P1 C11 113.1(4)
C10 P1 C14 115.0(4)
C11 P1 C14 104.0(5)
C10 P1 S1 111.6(3)
C11 P1 S1 105.8(3)
C14 P1 S1 106.6(4)
C26 P2 C27 114.8(4)
C26 P2 C30 114.1(4)
C27 P2 C30 104.4(5)
C26 P2 S2 110.6(3)
C27 P2 S2 106.6(4)
C30 P2 S2 105.7(4)
C42 P3 C43 112.3(4)
C42 P3 C46 114.4(4)
C43 P3 C46 104.8(4)
C42 P3 S3 111.9(3)
C43 P3 S3 106.3(3)
C46 P3 S3 106.5(3)
C58 P4 C59 114.4(4)
C58 P4 C62 112.4(4)
C59 P4 C62 105.5(4)
C58 P4 S4 111.0(3)
C59 P4 S4 106.9(3)
C62 P4 S4 106.1(3)
P1 S1 Cu4 106.57(12)
P1 S1 Cu3 112.35(12)
Cu4 S1 Cu3 71.31(8)
P2 S2 Cu3 107.71(12)
P2 S2 Cu4 112.65(12)
Cu3 S2 Cu4 71.27(7)
P3 S3 Cu1 106.78(11)
P3 S3 Cu2 111.77(11)
Cu1 S3 Cu2 69.97(7)
P4 S4 Cu2 107.00(11)
P4 S4 Cu1 112.75(12)
Cu2 S4 Cu1 70.09(7)
C1 N1 C9 121.5(7)
C1 N1 Cu1 116.9(5)
C9 N1 Cu1 121.5(6)
C17 N2 C25 121.1(7)
C17 N2 Cu2 117.5(5)
C25 N2 Cu2 121.3(5)
C33 N3 C41 122.0(7)
C33 N3 Cu3 117.0(5)
C41 N3 Cu3 121.0(6)
C49 N4 C57 119.6(7)
C49 N4 Cu4 118.4(5)
C57 N4 Cu4 121.8(6)
N1 C1 C10 118.6(7)
N1 C1 C2 117.4(8)
C10 C1 C2 124.0(8)
C3 C2 C1 120.6(9)
C2 C3 C4 121.8(9)
C9 C4 C3 115.4(9)
C9 C4 C5 121.3(10)
C3 C4 C5 123.2(9)
C6 C5 C4 117.7(9)
C7 C6 C5 120.9(10)
C8 C7 C6 122.2(11)
C7 C8 C9 119.7(9)
N1 C9 C4 123.4(8)
N1 C9 C8 118.5(8)
C4 C9 C8 118.0(8)
C1 C10 P1 121.9(6)
C1 C10 Cu5 115.5(6)
P1 C10 Cu5 110.2(4)
C1 C10 Cu8 112.5(6)
P1 C10 Cu8 109.1(4)
Cu5 C10 Cu8 79.7(3)
C13 C11 C12 113.0(11)
C13 C11 P1 113.8(8)
C12 C11 P1 111.8(7)
C16 C14 C15 110.4(10)
C16 C14 P1 113.9(8)
C15 C14 P1 111.3(7)
N2 C17 C18 116.2(8)
N2 C17 C26 116.6(7)
C18 C17 C26 127.1(8)
C19 C18 C17 122.8(9)
C18 C19 C20 121.5(8)
C25 C20 C19 116.1(8)
C25 C20 C21 119.2(9)
C19 C20 C21 124.6(9)
C22 C21 C20 122.2(10)
C21 C22 C23 116.0(10)
C24 C23 C22 122.5(10)
C23 C24 C25 121.7(9)
N2 C25 C20 122.2(8)
N2 C25 C24 119.2(8)
C20 C25 C24 118.5(9)
C17 C26 P2 119.7(6)
C17 C26 Cu6 114.7(5)
P2 C26 Cu6 110.9(4)
C17 C26 Cu7 115.3(6)
P2 C26 Cu7 109.4(4)
Cu6 C26 Cu7 80.2(3)
C29 C27 C28 110.9(11)
C29 C27 P2 114.6(8)
C28 C27 P2 112.9(7)
C32 C30 C31 109.9(11)
C32 C30 P2 110.9(7)
C31 C30 P2 114.1(9)
N3 C33 C42 117.6(7)
N3 C33 C34 116.4(7)
C42 C33 C34 126.1(7)
C35 C34 C33 122.8(9)
C34 C35 C36 121.7(9)
C37 C36 C35 126.2(10)
C37 C36 C41 117.9(10)
C35 C36 C41 115.8(9)
C38 C37 C36 121.5(11)
C39 C38 C37 119.9(10)
C40 C39 C38 120.6(11)
C39 C40 C41 121.8(10)
N3 C41 C40 120.6(8)
N3 C41 C36 121.2(9)
C40 C41 C36 118.1(9)
C33 C42 P3 120.6(6)
C33 C42 Cu7 115.0(5)
P3 C42 Cu7 110.1(4)
C33 C42 Cu5 114.0(6)
P3 C42 Cu5 110.5(4)
Cu7 C42 Cu5 79.4(3)
C45 C43 C44 108.1(11)
C45 C43 P3 116.2(7)
C44 C43 P3 110.7(7)
C47 C46 C48 111.6(8)
C47 C46 P3 114.7(6)
C48 C46 P3 110.9(6)
N4 C49 C50 117.9(8)
N4 C49 C58 114.4(7)
C50 C49 C58 127.7(8)
C51 C50 C49 122.5(9)
C50 C51 C52 120.0(9)
C51 C52 C53 123.9(9)
C51 C52 C57 116.9(8)
C53 C52 C57 119.1(9)
C54 C53 C52 122.0(10)
C53 C54 C55 118.6(10)
C56 C55 C54 121.5(10)
C55 C56 C57 121.3(10)
N4 C57 C56 119.5(8)
N4 C57 C52 123.0(8)
C56 C57 C52 117.4(8)
C49 C58 P4 118.1(6)
C49 C58 Cu8 117.2(6)
P4 C58 Cu8 109.6(4)
C49 C58 Cu6 115.7(6)
P4 C58 Cu6 109.8(4)
Cu8 C58 Cu6 80.4(3)
C60 C59 C61 108.5(8)
C60 C59 P4 112.6(6)
C61 C59 P4 115.1(6)
C64 C62 C63 109.5(11)
C64 C62 P4 111.1(7)
C63 C62 P4 116.3(8)

loop_
_geom_bond_atom_site_label_1
_geom_bond_atom_site_label_2
_geom_bond_distance
Cu1 N1 1.974(6)
Cu1 S3 2.302(2)
Cu1 S4 2.338(2)
Cu1 Cu5 2.6316(14)
Cu1 Cu2 2.6666(14)
Cu1 Cu8 2.6728(15)
Cu2 N2 1.966(6)
Cu2 S4 2.306(2)
Cu2 S3 2.348(2)
Cu2 Cu6 2.6368(15)
Cu2 Cu7 2.6667(15)
Cu3 N3 1.964(7)
Cu3 S2 2.310(3)
Cu3 S1 2.322(3)
Cu3 Cu7 2.6384(15)
Cu3 Cu5 2.6478(15)
Cu3 Cu4 2.7032(15)
Cu4 N4 1.949(7)
Cu4 S1 2.315(3)
Cu4 S2 2.329(2)
Cu4 Cu8 2.6320(14)
Cu4 Cu6 2.6601(15)
Cu5 C10 1.983(8)
Cu5 C42 1.996(8)
Cu5 Cu7 2.5481(13)
Cu5 Cu8 2.5512(14)
Cu6 C26 1.966(8)
Cu6 C58 1.973(8)
Cu6 Cu8 2.5405(14)
Cu6 Cu7 2.5428(14)
Cu7 C26 1.982(7)
Cu7 C42 1.991(8)
Cu8 C58 1.961(7)
Cu8 C10 1.997(8)
P1 C10 1.753(8)
P1 C11 1.839(9)
P1 C14 1.876(10)
P1 S1 2.026(3)
P2 C26 1.751(8)
P2 C27 1.850(9)
P2 C30 1.862(10)
P2 S2 2.033(3)
P3 C42 1.739(8)
P3 C43 1.869(9)
P3 C46 1.871(8)
P3 S3 2.034(3)
P4 C58 1.775(8)
P4 C59 1.837(8)
P4 C62 1.854(10)
P4 S4 2.033(3)
N1 C1 1.332(10)
N1 C9 1.353(10)
N2 C17 1.361(10)
N2 C25 1.384(11)
N3 C33 1.353(10)
N3 C41 1.369(10)
N4 C49 1.372(10)
N4 C57 1.390(10)
C1 C10 1.438(11)
C1 C2 1.447(11)
C2 C3 1.322(13)
C3 C4 1.421(14)
C4 C9 1.376(12)
C4 C5 1.433(14)
C5 C6 1.374(16)
C6 C7 1.360(16)
C7 C8 1.358(13)
C8 C9 1.421(13)
C11 C13 1.476(17)
C11 C12 1.503(15)
C14 C16 1.460(16)
C14 C15 1.536(14)
C17 C18 1.419(11)
C17 C26 1.441(11)
C18 C19 1.327(13)
C19 C20 1.400(13)
C20 C25 1.386(12)
C20 C21 1.404(13)
C21 C22 1.396(16)
C22 C23 1.397(15)
C23 C24 1.346(13)
C24 C25 1.386(13)
C27 C29 1.477(16)
C27 C28 1.514(15)
C30 C32 1.485(15)
C30 C31 1.504(16)
C33 C42 1.439(11)
C33 C34 1.442(11)
C34 C35 1.313(12)
C35 C36 1.402(14)
C36 C37 1.391(14)
C36 C41 1.436(13)
C37 C38 1.375(17)
C38 C39 1.361(15)
C39 C40 1.360(13)
C40 C41 1.386(13)
C43 C45 1.458(14)
C43 C44 1.506(14)
C46 C47 1.516(12)
C46 C48 1.535(14)
C49 C50 1.410(12)
C49 C58 1.428(11)
C50 C51 1.379(13)
C51 C52 1.393(14)
C52 C53 1.398(14)
C52 C57 1.403(12)
C53 C54 1.342(16)
C54 C55 1.386(15)
C55 C56 1.341(13)
C56 C57 1.399(13)
C59 C60 1.523(13)
C59 C61 1.532(12)
C62 C64 1.449(14)
C62 C63 1.472(14)

loop_
_platon_squeeze_void_nr
_platon_squeeze_void_average_x
_platon_squeeze_void_average_y
_platon_squeeze_void_average_z
_platon_squeeze_void_volume
_platon_squeeze_void_count_electrons
1 0.500 -0.003 0.000 819.2 173.0
2 0.500 -0.007 0.500 819.2 173.1
3 0.819 0.108 0.006 12.0 1.6
4 0.819 0.391 0.506 12.2 1.7
5 0.181 0.608 0.494 11.7 1.6
6 0.181 0.892 0.994 12.0 2.0
